data_9015171
loop_
_publ_author_name
'Eisenmann, B.'
'Klein, J.'

_publ_section_title
;
 Dimere Zintl-Anionen (Sn2 As6)10- und (Sn2 Sb6)10- in Alkaliverbindungen
 _cod_database_code 1008872
;
_journal_name_full 'Zeitschrift fur Kristallographie'
_journal_page_first 213
_journal_page_last 229
_journal_volume 196
_journal_year 1991
_chemical_formula_sum 'As3 Na5 Sn'
_space_group_IT_number 14
_symmetry_space_group_name_Hall '-P 2yn'
_symmetry_space_group_name_H-M 'P 1 21/n 1'
_cell_angle_alpha 90
_cell_angle_beta 90.3
_cell_angle_gamma 90
_cell_length_a 13.716
_cell_length_b 7.642
_cell_length_c 8.527
_cell_formula_units_Z 4
_cell_volume 893.768
_database_code_amcsd 0016739
_exptl_crystal_density_diffrn 3.407
_cod_duplicate_entry 1008872
_cod_original_formula_sum 'Sn As3 Na5'
_cod_database_code 9015171
_amcsd_formula_title 'As6 Na10 Sn2'

loop_
_space_group_symop_operation_xyz
x,y,z
1/2+x,1/2-y,1/2+z
1/2-x,1/2+y,1/2-z
-x,-y,-z

loop_
_atom_site_aniso_label
_atom_site_aniso_U_11
_atom_site_aniso_U_22
_atom_site_aniso_U_33
_atom_site_aniso_U_12
_atom_site_aniso_U_13
_atom_site_aniso_U_23
Sn1 0.00750 0.00690 0.00740 0.00010 0.00040 0.00020
As1 0.01100 0.01160 0.01100 -0.00070 -0.00190 -0.00170
As2 0.01320 0.01210 0.00850 0.00060 -0.00020 0.00300
As3 0.00970 0.00760 0.01250 0.00090 0.00220 -0.00080
Na1 0.02290 0.02080 0.01530 0.00300 -0.00320 -0.00320
Na2 0.02280 0.02510 0.01340 -0.00060 0.00090 -0.00130
Na3 0.03770 0.02440 0.01930 0.01470 0.00880 0.00620
Na4 0.02890 0.03380 0.02700 -0.00010 -0.00300 0.00270
Na5 0.03360 0.01910 0.02040 0.00960 -0.00020 -0.00320

loop_
_atom_site_label
_atom_site_fract_x
_atom_site_fract_y
_atom_site_fract_z
Sn1 0.08910 0.14680 0.42760
As1 0.23650 0.24590 0.59760
As2 0.08220 0.26770 0.14260
As3 0.92860 0.20860 0.59420
Na1 0.74250 0.14320 0.42810
Na2 0.41770 0.16180 0.42260
Na3 0.08840 0.02250 0.83190
Na4 0.08860 0.53900 0.67760
Na5 0.25890 0.99560 0.17000

loop_
_cod_related_entry_id
_cod_related_entry_database
_cod_related_entry_code
1 AMCSD 0016739
